data_4501091
loop_
_publ_author_name
'Roy, Sandipan'
'Biradha, Kumar'

_publ_section_title
;
 Two-Component Supramolecular Organic Hosts as Colorimetric Indicators for
 Aromatic Guests: Visual Molecular Recognition via Cation&#x2212;\p
 Interactions
;
_journal_issue 9
_journal_name_full 'Crystal Growth &amp; Design'
_journal_page_first 4120
_journal_paper_doi 10.1021/cg200690c
_journal_volume 11
_journal_year 2011
_chemical_formula_sum 'C48 H33 Cl N2 O16'
_chemical_formula_weight 929.21
_chemical_name_systematic
; 
 ? 
;
_space_group_IT_number 2
_symmetry_cell_setting triclinic
_symmetry_space_group_name_Hall '-P 1'
_symmetry_space_group_name_H-M 'P -1'
_atom_sites_solution_hydrogens geom
_atom_sites_solution_primary direct
_atom_sites_solution_secondary difmap
_audit_creation_method SHELXL-97
_cell_angle_alpha 113.496(5)
_cell_angle_beta 96.338(5)
_cell_angle_gamma 106.722(4)
_cell_formula_units_Z 1
_cell_length_a 8.0922(10)
_cell_length_b 12.4611(15)
_cell_length_c 12.587(2)
_cell_measurement_reflns_used 4312
_cell_measurement_temperature 293(2)
_cell_measurement_theta_max 26.36
_cell_measurement_theta_min 1.83
_cell_volume 1077.5(3)
_computing_structure_refinement 'SHELXL-97 (Sheldrick, 1997)'
_computing_structure_solution 'SHELXS-97 (Sheldrick, 1990)'
_diffrn_ambient_temperature 293(2)
_diffrn_measured_fraction_theta_full 0.983
_diffrn_measured_fraction_theta_max 0.983
_diffrn_measurement_device_type 'Bruker CCD APEX 2'
_diffrn_measurement_method hemisphere
_diffrn_radiation_monochromator graphite
_diffrn_radiation_source 'fine-focus sealed tube'
_diffrn_radiation_type MoK\a
_diffrn_radiation_wavelength 0.71073
_diffrn_reflns_av_R_equivalents 0.0614
_diffrn_reflns_av_sigmaI/netI 0.0743
_diffrn_reflns_limit_h_max 9
_diffrn_reflns_limit_h_min -10
_diffrn_reflns_limit_k_max 15
_diffrn_reflns_limit_k_min -15
_diffrn_reflns_limit_l_max 15
_diffrn_reflns_limit_l_min -14
_diffrn_reflns_number 14040
_diffrn_reflns_theta_full 26.36
_diffrn_reflns_theta_max 26.36
_diffrn_reflns_theta_min 1.83
_exptl_absorpt_coefficient_mu 0.168
_exptl_absorpt_correction_T_max 0.978
_exptl_absorpt_correction_T_min 0.970
_exptl_absorpt_correction_type empirical
_exptl_absorpt_process_details sadabs
_exptl_crystal_colour colorless
_exptl_crystal_density_diffrn 1.432
_exptl_crystal_density_meas ?
_exptl_crystal_density_method 'not measured'
_exptl_crystal_description block
_exptl_crystal_F_000 480
_exptl_crystal_size_max 0.21
_exptl_crystal_size_mid 0.15
_exptl_crystal_size_min 0.13
_refine_diff_density_max 0.231
_refine_diff_density_min -0.214
_refine_diff_density_rms 0.044
_refine_ls_extinction_method none
_refine_ls_goodness_of_fit_ref 0.958
_refine_ls_hydrogen_treatment mixed
_refine_ls_matrix_type full
_refine_ls_number_parameters 346
_refine_ls_number_reflns 4312
_refine_ls_number_restraints 0
_refine_ls_restrained_S_all 0.958
_refine_ls_R_factor_all 0.1418
_refine_ls_R_factor_gt 0.0635
_refine_ls_shift/su_max 0.012
_refine_ls_shift/su_mean 0.001
_refine_ls_structure_factor_coef Fsqd
_refine_ls_weighting_details 'calc w=1/[\s^2^(Fo^2^)+(0.0863P)^2^+0.3054P] where P=(Fo^2^+2Fc^2^)/3'
_refine_ls_weighting_scheme calc
_refine_ls_wR_factor_gt 0.1455
_refine_ls_wR_factor_ref 0.1871
_reflns_number_gt 2200
_reflns_number_total 4312
_reflns_threshold_expression >2sigma(I)
_cod_data_source_file cg200690c_si_002.cif
_cod_data_source_block 11
_cod_depositor_comments
;
The following automatic conversions were performed:

'_symmetry_cell_setting' value 'Triclinic' changed to 'triclinic'
according to /home/saulius/struct/CIF-dictionaries/cif_core.dic
dictionary named 'cif_core.dic' version 2.4.1 from 2010-06-29.

Automatic conversion script
Id: cif_fix_values 1715 2011-07-08 13:25:40Z adriana 

The following automatic conversions were performed:

'_exptl_crystal_density_meas' value 'not measured' was changed to '?'
- the value is perceived as not measured.

Automatic conversion script
Id: cif_fix_values 3008 2015-01-20 13:52:24Z robertas 
;
_cod_original_sg_symbol_H-M P-1
_cod_database_code 4501091

loop_
_symmetry_equiv_pos_as_xyz
'x, y, z'
'-x, -y, -z'

loop_
_atom_site_label
_atom_site_type_symbol
_atom_site_fract_x
_atom_site_fract_y
_atom_site_fract_z
_atom_site_U_iso_or_equiv
_atom_site_adp_type
_atom_site_occupancy
_atom_site_symmetry_multiplicity
_atom_site_calc_flag
_atom_site_refinement_flags
O11 O 0.5060(3) 0.2814(2) 1.1186(2) 0.0581(7) Uani 1 1 d .
O12 O 0.2901(3) 0.3304(2) 1.0524(2) 0.0584(7) Uani 1 1 d .
H12O H 0.224(4) 0.330(3) 0.978(3) 0.050 Uiso 1 1 d .
O13 O 0.1464(4) -0.0800(3) 0.5896(2) 0.0972(12) Uani 1 1 d .
O14 O 0.2722(4) 0.0180(3) 0.4938(2) 0.0694(8) Uani 1 1 d .
H14O H 0.185(4) -0.051(3) 0.428(3) 0.050 Uiso 1 1 d .
C11 C 0.3370(4) 0.1441(3) 0.8139(3) 0.0394(8) Uani 1 1 d .
C12 C 0.4580(4) 0.2482(3) 0.9165(3) 0.0441(8) Uani 1 1 d .
C13 C 0.6180(4) 0.3205(3) 0.9086(3) 0.0558(10) Uani 1 1 d .
H13 H 0.6989 0.3878 0.9777 0.067 Uiso 1 1 calc R
C14 C 0.6583(5) 0.2937(3) 0.7998(3) 0.0592(10) Uani 1 1 d .
H14 H 0.7659 0.3425 0.7952 0.071 Uiso 1 1 calc R
C15 C 0.5387(4) 0.1947(3) 0.6983(3) 0.0513(9) Uani 1 1 d .
H15 H 0.5647 0.1778 0.6245 0.062 Uiso 1 1 calc R
C16 C 0.3784(4) 0.1187(3) 0.7036(3) 0.0398(8) Uani 1 1 d .
C17 C 0.4186(4) 0.2864(3) 1.0367(3) 0.0467(8) Uani 1 1 d .
C18 C 0.2541(4) 0.0102(3) 0.5919(3) 0.0453(8) Uani 1 1 d .
O21 O 0.4323(3) -0.0346(3) 0.8504(3) 0.0814(9) Uani 1 1 d .
O22 O 0.2454(3) -0.1724(2) 0.8906(2) 0.0649(7) Uani 1 1 d .
H22O H 0.349(4) -0.200(3) 0.896(3) 0.050 Uiso 1 1 d .
O23 O -0.0342(3) 0.1932(2) 0.6794(2) 0.0531(6) Uani 1 1 d .
O24 O 0.1370(3) 0.3244(2) 0.8624(2) 0.0557(7) Uani 1 1 d .
C21 C 0.1629(4) 0.0704(3) 0.8255(3) 0.0375(7) Uani 1 1 d .
C22 C 0.1390(4) -0.0327(3) 0.8500(2) 0.0388(8) Uani 1 1 d .
C23 C -0.0273(4) -0.0949(3) 0.8597(3) 0.0442(8) Uani 1 1 d .
H23 H -0.0429 -0.1626 0.8769 0.053 Uiso 1 1 calc R
C24 C -0.1696(4) -0.0577(3) 0.8444(3) 0.0466(9) Uani 1 1 d .
H24 H -0.2798 -0.1002 0.8512 0.056 Uiso 1 1 calc R
C25 C -0.1478(4) 0.0421(3) 0.8190(3) 0.0463(8) Uani 1 1 d .
H25 H -0.2440 0.0665 0.8075 0.056 Uiso 1 1 calc R
C26 C 0.0172(4) 0.1069(3) 0.8103(3) 0.0403(8) Uani 1 1 d .
C27 C 0.2885(4) -0.0776(3) 0.8628(3) 0.0450(8) Uani 1 1 d .
C28 C 0.0410(4) 0.2163(3) 0.7831(3) 0.0430(8) Uani 1 1 d .
N1 N 0.1941(4) 0.2952(4) 0.5680(4) 0.0673(10) Uani 1 1 d .
H1N H 0.111(4) 0.251(3) 0.588(3) 0.050 Uiso 1 1 d .
C1 C 0.2954(6) 0.4056(4) 0.6542(4) 0.0836(14) Uani 1 1 d .
H1 H 0.2846 0.4283 0.7322 0.100 Uiso 1 1 calc R
C2 C 0.4168(6) 0.4870(4) 0.6290(4) 0.0845(15) Uani 1 1 d .
H2 H 0.4879 0.5658 0.6904 0.101 Uiso 1 1 calc R
C3 C 0.4368(4) 0.4552(3) 0.5148(3) 0.0524(9) Uani 1 1 d .
C4 C 0.3318(6) 0.3370(4) 0.4300(4) 0.0835(15) Uani 1 1 d .
H4 H 0.3417 0.3099 0.3515 0.100 Uiso 1 1 calc R
C5 C 0.2125(6) 0.2580(4) 0.4592(4) 0.0919(16) Uani 1 1 d .
H5 H 0.1436 0.1769 0.4009 0.110 Uiso 1 1 calc R
Cl Cl 0.853(2) 0.431(2) 0.6079(18) 0.277(9) Uani 0.50 1 d P
C101 C 0.837(9) 0.362(7) 0.443(5) 0.28(4) Uani 0.50 1 d P
C102 C 1.049(8) 0.587(6) 0.633(4) 0.22(3) Uani 0.50 1 d P
C103 C 0.958(5) 0.544(3) 0.675(6) 0.26(3) Uani 0.50 1 d P
C104 C 0.814(2) 0.369(3) 0.527(6) 0.19(2) Uani 0.50 1 d P
C105 C 0.961(3) 0.470(4) 0.521(3) 0.138(10) Uani 0.50 1 d P
C106 C 1.067(3) 0.595(3) 0.5867(17) 0.089(5) Uani 0.50 1 d P

loop_
_atom_site_aniso_label
_atom_site_aniso_U_11
_atom_site_aniso_U_22
_atom_site_aniso_U_33
_atom_site_aniso_U_23
_atom_site_aniso_U_13
_atom_site_aniso_U_12
O11 0.0607(15) 0.0665(17) 0.0409(14) 0.0207(13) 0.0033(12) 0.0232(13)
O12 0.0589(15) 0.0728(17) 0.0409(14) 0.0203(13) 0.0117(12) 0.0286(14)
O13 0.109(2) 0.077(2) 0.0447(17) 0.0159(15) 0.0198(16) -0.0331(18)
O14 0.0753(18) 0.0706(18) 0.0400(15) 0.0267(14) 0.0070(13) -0.0036(15)
C11 0.0349(17) 0.0425(19) 0.0406(19) 0.0201(16) 0.0124(14) 0.0109(14)
C12 0.0408(18) 0.046(2) 0.041(2) 0.0188(16) 0.0126(15) 0.0101(16)
C13 0.045(2) 0.053(2) 0.053(2) 0.0198(19) 0.0046(17) 0.0042(17)
C14 0.041(2) 0.059(2) 0.065(3) 0.029(2) 0.0167(18) -0.0017(17)
C15 0.047(2) 0.057(2) 0.053(2) 0.0264(19) 0.0255(17) 0.0158(18)
C16 0.0362(17) 0.0413(18) 0.0391(19) 0.0183(16) 0.0126(14) 0.0090(14)
C17 0.0409(19) 0.044(2) 0.041(2) 0.0130(16) 0.0052(16) 0.0063(16)
C18 0.048(2) 0.050(2) 0.039(2) 0.0201(17) 0.0215(16) 0.0152(17)
O21 0.0494(16) 0.098(2) 0.137(3) 0.081(2) 0.0399(17) 0.0342(15)
O22 0.0552(15) 0.0720(18) 0.092(2) 0.0566(17) 0.0258(14) 0.0262(14)
O23 0.0519(14) 0.0647(16) 0.0423(14) 0.0298(12) 0.0109(11) 0.0130(12)
O24 0.0591(15) 0.0505(15) 0.0477(15) 0.0199(13) 0.0030(12) 0.0137(12)
C21 0.0357(17) 0.0453(19) 0.0280(17) 0.0164(15) 0.0110(13) 0.0090(14)
C22 0.0377(17) 0.0466(19) 0.0279(17) 0.0164(15) 0.0102(13) 0.0093(15)
C23 0.0453(19) 0.052(2) 0.0380(19) 0.0249(17) 0.0160(15) 0.0126(16)
C24 0.0356(18) 0.058(2) 0.044(2) 0.0272(18) 0.0174(15) 0.0065(16)
C25 0.0353(18) 0.059(2) 0.046(2) 0.0267(18) 0.0143(15) 0.0141(16)
C26 0.0386(18) 0.0475(19) 0.0306(17) 0.0161(15) 0.0125(14) 0.0110(15)
C27 0.0380(19) 0.049(2) 0.042(2) 0.0207(17) 0.0092(15) 0.0081(16)
C28 0.0343(17) 0.054(2) 0.042(2) 0.0238(18) 0.0128(15) 0.0136(16)
N1 0.056(2) 0.074(3) 0.086(3) 0.054(2) 0.028(2) 0.0121(18)
C1 0.101(3) 0.076(3) 0.065(3) 0.034(3) 0.041(3) 0.010(3)
C2 0.105(3) 0.062(3) 0.050(3) 0.015(2) 0.031(2) -0.008(2)
C3 0.051(2) 0.051(2) 0.044(2) 0.0196(17) 0.0145(17) 0.0058(17)
C4 0.086(3) 0.065(3) 0.052(2) 0.014(2) 0.016(2) -0.020(2)
C5 0.088(3) 0.072(3) 0.070(3) 0.028(3) 0.017(3) -0.026(2)
Cl 0.243(12) 0.51(2) 0.406(16) 0.401(18) 0.221(12) 0.262(15)
C101 0.39(8) 0.38(9) 0.17(3) 0.13(4) 0.08(4) 0.28(8)
C102 0.28(6) 0.20(4) 0.17(4) 0.07(4) -0.01(4) 0.13(4)
C103 0.16(2) 0.082(13) 0.46(9) 0.09(3) -0.02(3) -0.001(13)
C104 0.064(8) 0.093(12) 0.46(6) 0.18(2) 0.043(19) 0.021(8)
C105 0.118(16) 0.26(3) 0.16(3) 0.16(2) 0.073(14) 0.13(2)
C106 0.090(11) 0.106(13) 0.052(12) 0.025(9) 0.002(8) 0.032(9)

loop_
_atom_type_symbol
_atom_type_description
_atom_type_scat_dispersion_real
_atom_type_scat_dispersion_imag
_atom_type_scat_source
C C 0.0033 0.0016 'International Tables Vol C Tables 4.2.6.8 and 6.1.1.4'
H H 0.0000 0.0000 'International Tables Vol C Tables 4.2.6.8 and 6.1.1.4'
N N 0.0061 0.0033 'International Tables Vol C Tables 4.2.6.8 and 6.1.1.4'
O O 0.0106 0.0060 'International Tables Vol C Tables 4.2.6.8 and 6.1.1.4'
Cl Cl 0.1484 0.1585 'International Tables Vol C Tables 4.2.6.8 and 6.1.1.4'

loop_
_geom_angle_atom_site_label_1
_geom_angle_atom_site_label_2
_geom_angle_atom_site_label_3
_geom_angle
_geom_angle_site_symmetry_1
_geom_angle_site_symmetry_3
C16 C11 C12 118.3(3) . .
C16 C11 C21 122.7(3) . .
C12 C11 C21 118.8(3) . .
C13 C12 C11 120.4(3) . .
C13 C12 C17 117.9(3) . .
C11 C12 C17 121.6(3) . .
C14 C13 C12 120.8(3) . .
C15 C14 C13 119.4(3) . .
C14 C15 C16 121.2(3) . .
C15 C16 C11 119.9(3) . .
C15 C16 C18 119.6(3) . .
C11 C16 C18 120.5(3) . .
O11 C17 O12 120.7(3) . .
O11 C17 C12 121.9(3) . .
O12 C17 C12 117.4(3) . .
O13 C18 O14 121.1(3) . .
O13 C18 C16 123.8(3) . .
O14 C18 C16 115.1(3) . .
C26 C21 C22 118.7(3) . .
C26 C21 C11 117.8(3) . .
C22 C21 C11 123.5(3) . .
C23 C22 C21 119.4(3) . .
C23 C22 C27 120.0(3) . .
C21 C22 C27 120.6(3) . .
C24 C23 C22 121.1(3) . .
C25 C24 C23 119.8(3) . .
C24 C25 C26 120.3(3) . .
C25 C26 C21 120.7(3) . .
C25 C26 C28 120.2(3) . .
C21 C26 C28 119.1(3) . .
O21 C27 O22 122.3(3) . .
O21 C27 C22 124.9(3) . .
O22 C27 C22 112.8(3) . .
O24 C28 O23 123.4(3) . .
O24 C28 C26 119.2(3) . .
O23 C28 C26 117.4(3) . .
C5 N1 C1 121.7(4) . .
N1 C1 C2 119.5(4) . .
C1 C2 C3 121.4(4) . .
C4 C3 C2 116.1(3) . .
C4 C3 C3 122.0(4) . 2_666
C2 C3 C3 121.9(4) . 2_666
C5 C4 C3 120.7(4) . .
N1 C5 C4 120.5(4) . .
C104 Cl C103 142(3) . .
C104 Cl C105 66(2) . .
C103 Cl C105 76(3) . .
C104 Cl C101 23(2) . .
C103 Cl C101 119(3) . .
C105 Cl C101 43(3) . .
C104 Cl C102 113(2) . .
C103 Cl C102 29(4) . .
C105 Cl C102 47(2) . .
C101 Cl C102 90(3) . .
C106 C101 C104 137(9) 2_766 .
C106 C101 C105 62(5) 2_766 .
C104 C101 C105 77(4) . .
C106 C101 C102 14(2) 2_766 2_766
C104 C101 C102 151(9) . 2_766
C105 C101 C102 74(5) . 2_766
C106 C101 Cl 119(6) 2_766 .
C104 C101 Cl 20(3) . .
C105 C101 Cl 57(2) . .
C102 C101 Cl 131(6) 2_766 .
C106 C102 C103 151(10) . .
C106 C102 C105 68(7) . .
C103 C102 C105 87(6) . .
C106 C102 C101 22(5) . 2_766
C103 C102 C101 173(8) . 2_766
C105 C102 C101 86(4) . 2_766
C106 C102 C105 27(6) . 2_766
C103 C102 C105 127(7) . 2_766
C105 C102 C105 41(2) . 2_766
C101 C102 C105 46(3) 2_766 2_766
C106 C102 Cl 119(8) . .
C103 C102 Cl 35(4) . .
C105 C102 Cl 52(2) . .
C101 C102 Cl 139(5) 2_766 .
C105 C102 Cl 93(3) 2_766 .
C102 C103 Cl 116(8) . .
C102 C103 C106 11(4) . .
Cl C103 C106 107(4) . .
C102 C103 C105 55(5) . .
Cl C103 C105 60(3) . .
C106 C103 C105 46(2) . .
Cl C104 C101 136(4) . .
Cl C104 C105 78.5(18) . .
C101 C104 C105 59(4) . .
Cl C104 C106 117(2) . 2_766
C101 C104 C106 21(4) . 2_766
C105 C104 C106 39(2) . 2_766
C105 C105 C106 71(3) 2_766 2_766
C105 C105 C101 115(5) 2_766 .
C106 C105 C101 47(3) 2_766 .
C105 C105 C106 57(3) 2_766 .
C106 C105 C106 127.2(18) 2_766 .
C101 C105 C106 165(3) . .
C105 C105 C102 83(5) 2_766 .
C106 C105 C102 153(4) 2_766 .
C101 C105 C102 158(3) . .
C106 C105 C102 26(2) . .
C105 C105 C104 158(5) 2_766 .
C106 C105 C104 91(4) 2_766 .
C101 C105 C104 44(3) . .
C106 C105 C104 141(4) . .
C102 C105 C104 116(3) . .
C105 C105 Cl 161(5) 2_766 .
C106 C105 Cl 126(4) 2_766 .
C101 C105 Cl 79(3) . .
C106 C105 Cl 106(3) . .
C102 C105 Cl 81(3) . .
C104 C105 Cl 35(2) . .
C105 C105 C102 56(3) 2_766 2_766
C106 C105 C102 14(3) 2_766 2_766
C101 C105 C102 60(3) . 2_766
C106 C105 C102 113(3) . 2_766
C102 C105 C102 139(2) . 2_766
C104 C105 C102 104(4) . 2_766
Cl C105 C102 139(4) . 2_766
C105 C105 C103 119(5) 2_766 .
C106 C105 C103 169(3) 2_766 .
C101 C105 C103 122(3) . .
C106 C105 C103 63(2) . .
C102 C105 C103 37(2) . .
C104 C105 C103 79(2) . .
Cl C105 C103 43.5(11) . .
C102 C105 C103 171(3) 2_766 .
C102 C106 C101 144(7) . 2_766
C102 C106 C105 138(9) . 2_766
C101 C106 C105 72(4) 2_766 2_766
C102 C106 C105 86(8) . .
C101 C106 C105 122(4) 2_766 .
C105 C106 C105 52.8(18) 2_766 .
C102 C106 C103 18(8) . .
C101 C106 C103 162(4) 2_766 .
C105 C106 C103 123(2) 2_766 .
C105 C106 C103 70.7(15) . .
C102 C106 C104 165(7) . 2_766
C101 C106 C104 22(4) 2_766 2_766
C105 C106 C104 51(2) 2_766 2_766
C105 C106 C104 102.7(18) . 2_766
C103 C106 C104 173(2) . 2_766

loop_
_geom_bond_atom_site_label_1
_geom_bond_atom_site_label_2
_geom_bond_distance
_geom_bond_site_symmetry_2
O11 C17 1.218(4) .
O12 C17 1.306(4) .
O13 C18 1.195(4) .
O14 C18 1.298(4) .
C11 C16 1.398(4) .
C11 C12 1.401(4) .
C11 C21 1.502(4) .
C12 C13 1.389(5) .
C12 C17 1.495(5) .
C13 C14 1.375(5) .
C14 C15 1.369(5) .
C15 C16 1.395(4) .
C16 C18 1.485(4) .
O21 C27 1.189(4) .
O22 C27 1.326(4) .
O23 C28 1.258(4) .
O24 C28 1.252(4) .
C21 C26 1.400(4) .
C21 C22 1.404(4) .
C22 C23 1.393(4) .
C22 C27 1.490(4) .
C23 C24 1.381(4) .
C24 C25 1.373(5) .
C25 C26 1.389(4) .
C26 C28 1.499(5) .
N1 C5 1.300(5) .
N1 C1 1.306(5) .
C1 C2 1.359(5) .
C2 C3 1.372(5) .
C3 C4 1.363(5) .
C3 C3 1.480(6) 2_666
C4 C5 1.362(6) .
Cl C104 0.95(5) .
Cl C103 1.27(4) .
Cl C105 1.606(17) .
Cl C101 1.88(6) .
Cl C102 2.00(7) .
C101 C106 1.01(8) 2_766
C101 C104 1.08(6) .
C101 C105 1.32(8) .
C101 C102 1.58(7) 2_766
C102 C106 0.66(5) .
C102 C103 1.09(7) .
C102 C105 1.48(7) .
C102 C101 1.58(7) 2_766
C102 C105 1.76(6) 2_766
C103 C106 1.69(7) .
C103 C105 1.79(7) .
C104 C105 1.50(4) .
C104 C106 1.94(6) 2_766
C105 C105 1.16(4) 2_766
C105 C106 1.22(4) 2_766
C105 C106 1.38(5) .
C105 C102 1.76(6) 2_766
C106 C101 1.01(8) 2_766
C106 C105 1.22(4) 2_766
C106 C104 1.94(6) 2_766
